data_7051642
loop_
_publ_author_name
'Tidmarsh, Ian S.'
'Taylor, Brian F.'
'Hardie, Michaele J.'
'Russo, Luca'
'Clegg, William'
'Ward, Michael D.'

_publ_section_title
;
 Further investigations into tetrahedral M4L6 cage complexes containing
 guest anions: new structures and NMR spectroscopic studies
;
_journal_issue 2
_journal_name_full 'New Journal of Chemistry'
_journal_page_first 366
_journal_paper_doi 10.1039/b816864d
_journal_volume 33
_journal_year 2009
_chemical_formula_sum 'C168 H132 F24 N36 Si4 Zn4'
_chemical_formula_weight 3484.94
_chemical_name_systematic
;
?
;
_space_group_IT_number 205
_symmetry_cell_setting cubic
_symmetry_space_group_name_Hall '-P 2ac 2ab 3'
_symmetry_space_group_name_H-M 'P a -3'
_atom_sites_solution_hydrogens geom
_atom_sites_solution_primary direct
_atom_sites_solution_secondary difmap
_audit_creation_method SHELXL-97
_cell_angle_alpha 90.00
_cell_angle_beta 90.00
_cell_angle_gamma 90.00
_cell_formula_units_Z 8
_cell_length_a 32.973(10)
_cell_length_b 32.973(10)
_cell_length_c 32.973(10)
_cell_measurement_reflns_used 9687
_cell_measurement_temperature 120(2)
_cell_measurement_theta_max 24.97
_cell_measurement_theta_min 2.19
_cell_volume 35849(19)
_computing_cell_refinement 'Bruker SAINT'
_computing_data_collection 'Bruker APEX2'
_computing_data_reduction 'Bruker SAINT'
_computing_molecular_graphics 'Bruker SHELXTL'
_computing_publication_material 'Bruker SHELXTL'
_computing_structure_refinement 'SHELXL-97 (Sheldrick, 1997)'
_computing_structure_solution 'SHELXS-97 (Sheldrick, 1990)'
_diffrn_ambient_temperature 120(2)
_diffrn_measured_fraction_theta_full 0.994
_diffrn_measured_fraction_theta_max 0.994
_diffrn_measurement_device_type 'Bruker SMART APEX2 CCD diffractometer'
_diffrn_measurement_method 'fine-slice \w scans'
_diffrn_radiation_monochromator 'silicon 111'
_diffrn_radiation_source 'Daresbury SRS station 9.8'
_diffrn_radiation_type synchrotron
_diffrn_radiation_wavelength 0.6926
_diffrn_reflns_av_R_equivalents 0.1191
_diffrn_reflns_av_sigmaI/netI 0.0531
_diffrn_reflns_limit_h_max 36
_diffrn_reflns_limit_h_min -36
_diffrn_reflns_limit_k_max 36
_diffrn_reflns_limit_k_min -36
_diffrn_reflns_limit_l_max 36
_diffrn_reflns_limit_l_min -36
_diffrn_reflns_number 191194
_diffrn_reflns_theta_full 22.49
_diffrn_reflns_theta_max 22.49
_diffrn_reflns_theta_min 3.82
_exptl_absorpt_coefficient_mu 0.639
_exptl_absorpt_correction_T_max 0.9447
_exptl_absorpt_correction_T_min 0.8882
_exptl_absorpt_correction_type multi-scan
_exptl_absorpt_process_details SADABS
_exptl_crystal_colour Colourless
_exptl_crystal_density_diffrn 1.291
_exptl_crystal_density_method 'not measured'
_exptl_crystal_description Block
_exptl_crystal_F_000 14272
_exptl_crystal_size_max 0.19
_exptl_crystal_size_mid 0.11
_exptl_crystal_size_min 0.09
_refine_diff_density_max 1.243
_refine_diff_density_min -0.479
_refine_diff_density_rms 0.102
_refine_ls_extinction_method none
_refine_ls_goodness_of_fit_ref 1.518
_refine_ls_hydrogen_treatment constr
_refine_ls_matrix_type full
_refine_ls_number_parameters 247
_refine_ls_number_reflns 8337
_refine_ls_number_restraints 117
_refine_ls_restrained_S_all 1.510
_refine_ls_R_factor_all 0.2315
_refine_ls_R_factor_gt 0.1578
_refine_ls_shift/su_max 0.000
_refine_ls_shift/su_mean 0.000
_refine_ls_structure_factor_coef Fsqd
_refine_ls_weighting_details 'calc w=1/[\s^2^(Fo^2^)+(0.2000P)^2^+0.0000P] where P=(Fo^2^+2Fc^2^)/3'
_refine_ls_weighting_scheme calc
_refine_ls_wR_factor_gt 0.4413
_refine_ls_wR_factor_ref 0.4761
_reflns_number_gt 4002
_reflns_number_total 8337
_reflns_threshold_expression >2sigma(I)
_cod_data_source_file b816864d.txt
_cod_data_source_block ssh0399
_cod_depositor_comments
;
The following automatic conversions were performed:
'_symmetry_cell_setting' value 'Cubic' changed to 'cubic' according to
'/home/saulius/struct/CIF-dictionaries/cif_core.dic' dictionary named
'cif_core.dic' version 2.4.1 from
2010-06-29.

'_exptl_absorpt_correction_type' value 'Multi-scan' changed
to 'multi-scan' according to
'/home/saulius/struct/CIF-dictionaries/cif_core.dic' dictionary named
'cif_core.dic' version 2.4.1 from 2010-06-29.

Automatic conversion script
Id: cif_fix_enum 1527 2010-12-29 10:47:43Z saulius 
;
_cod_original_sg_symbol_H-M Pa-3
_cod_database_code 7051642

loop_
_symmetry_equiv_pos_as_xyz
'x, y, z'
'-x+1/2, -y, z+1/2'
'-x, y+1/2, -z+1/2'
'x+1/2, -y+1/2, -z'
'z, x, y'
'z+1/2, -x+1/2, -y'
'-z+1/2, -x, y+1/2'
'-z, x+1/2, -y+1/2'
'y, z, x'
'-y, z+1/2, -x+1/2'
'y+1/2, -z+1/2, -x'
'-y+1/2, -z, x+1/2'
'-x, -y, -z'
'x-1/2, y, -z-1/2'
'x, -y-1/2, z-1/2'
'-x-1/2, y-1/2, z'
'-z, -x, -y'
'-z-1/2, x-1/2, y'
'z-1/2, x, -y-1/2'
'z, -x-1/2, y-1/2'
'-y, -z, -x'
'y, -z-1/2, x-1/2'
'-y-1/2, z-1/2, x'
'y-1/2, z, -x-1/2'

loop_
_atom_site_label
_atom_site_type_symbol
_atom_site_fract_x
_atom_site_fract_y
_atom_site_fract_z
_atom_site_U_iso_or_equiv
_atom_site_adp_type
_atom_site_occupancy
_atom_site_symmetry_multiplicity
_atom_site_calc_flag
_atom_site_refinement_flags
_atom_site_disorder_assembly
_atom_site_disorder_group
Zn1 Zn 0.54158(5) 0.04031(4) 0.24975(5) 0.1201(7) Uani 1 1 d . . .
Zn2 Zn 0.74875(4) 0.24875(4) 0.25125(4) 0.1036(9) Uani 1 3 d S . .
N111 N 0.5307(3) 0.3148(2) 0.4526(3) 0.142(4) Uiso 1 1 d G . .
C112 C 0.5309(3) 0.3285(3) 0.4127(3) 0.134(4) Uiso 1 1 d G . .
C113 C 0.5316(3) 0.3699(3) 0.4047(3) 0.152(5) Uiso 1 1 d G . .
H113 H 0.5317 0.3792 0.3774 0.182 Uiso 1 1 calc R . .
C114 C 0.5321(3) 0.3976(2) 0.4364(4) 0.195(7) Uiso 1 1 d G . .
H114 H 0.5325 0.4258 0.4309 0.233 Uiso 1 1 calc R . .
C115 C 0.5319(4) 0.3839(3) 0.4763(3) 0.174(6) Uiso 1 1 d G . .
H115 H 0.5323 0.4028 0.4980 0.209 Uiso 1 1 calc R . .
C116 C 0.5313(3) 0.3425(4) 0.4844(2) 0.192(7) Uiso 1 1 d G . .
H116 H 0.5312 0.3331 0.5116 0.231 Uiso 1 1 calc R . .
N121 N 0.5277(2) 0.23566(18) 0.3578(2) 0.114(3) Uiso 1 1 d G . .
N122 N 0.5328(2) 0.2592(2) 0.39355(18) 0.115(3) Uiso 1 1 d G . .
C123 C 0.5294(3) 0.3007(2) 0.3827(3) 0.125(4) Uiso 1 1 d G . .
C124 C 0.5222(3) 0.3029(2) 0.3403(3) 0.145(5) Uiso 1 1 d G . .
H124 H 0.5187 0.3270 0.3250 0.174 Uiso 1 1 calc R . .
C125 C 0.5212(3) 0.2627(3) 0.32494(18) 0.139(5) Uiso 1 1 d G . .
H125 H 0.5168 0.2552 0.2975 0.167 Uiso 1 1 calc R . .
C126 C 0.5301(3) 0.1927(3) 0.3568(3) 0.103(3) Uiso 1 1 d . . .
H12A H 0.5447 0.1835 0.3814 0.123 Uiso 1 1 calc R . .
H12B H 0.5466 0.1847 0.3330 0.123 Uiso 1 1 calc R . .
N131 N 0.5403(3) -0.0220(2) 0.2657(3) 0.140(4) Uiso 1 1 d G . .
C132 C 0.5367(3) -0.0306(3) 0.3068(3) 0.119(4) Uiso 1 1 d G . .
C133 C 0.5351(3) -0.0707(3) 0.3199(2) 0.163(6) Uiso 1 1 d G . .
H133 H 0.5326 -0.0766 0.3480 0.195 Uiso 1 1 calc R . .
C134 C 0.5373(3) -0.1021(2) 0.2918(4) 0.176(6) Uiso 1 1 d G . .
H134 H 0.5362 -0.1295 0.3008 0.211 Uiso 1 1 calc R . .
C135 C 0.5409(3) -0.0935(3) 0.2507(3) 0.170(6) Uiso 1 1 d G . .
H135 H 0.5424 -0.1149 0.2316 0.204 Uiso 1 1 calc R . .
C136 C 0.5425(3) -0.0534(3) 0.2377(2) 0.179(7) Uiso 1 1 d G . .
H136 H 0.5450 -0.0475 0.2096 0.215 Uiso 1 1 calc R . .
N141 N 0.5339(3) 0.06885(19) 0.3471(3) 0.128(3) Uiso 1 1 d G . .
N142 N 0.5371(2) 0.0406(2) 0.31478(19) 0.106(3) Uiso 1 1 d G . .
C143 C 0.5327(3) 0.00101(19) 0.3312(3) 0.129(4) Uiso 1 1 d G . .
C144 C 0.5269(3) 0.0048(3) 0.3737(3) 0.152(5) Uiso 1 1 d G . .
H144 H 0.5231 -0.0168 0.3923 0.182 Uiso 1 1 calc R . .
C145 C 0.5276(3) 0.0468(3) 0.38353(19) 0.153(5) Uiso 1 1 d G . .
H145 H 0.5244 0.0581 0.4098 0.184 Uiso 1 1 calc R . .
C146 C 0.5341(3) 0.1116(3) 0.3416(4) 0.105(3) Uiso 1 1 d . . .
H14A H 0.5443 0.1180 0.3140 0.126 Uiso 1 1 calc R . .
H14B H 0.5529 0.1241 0.3614 0.126 Uiso 1 1 calc R . .
C151 C 0.4535(2) 0.19003(17) 0.3601(2) 0.114(4) Uiso 1 1 d G . .
H151 H 0.4523 0.2183 0.3655 0.137 Uiso 1 1 calc R . .
C152 C 0.49085(17) 0.1712(2) 0.3547(2) 0.094(3) Uiso 1 1 d G . .
C153 C 0.49264(16) 0.1298(2) 0.3467(2) 0.098(3) Uiso 1 1 d G . .
C154 C 0.4571(2) 0.10734(17) 0.3440(2) 0.114(4) Uiso 1 1 d G . .
H154 H 0.4583 0.0791 0.3386 0.137 Uiso 1 1 calc R . .
C155 C 0.41976(17) 0.1262(2) 0.3494(2) 0.113(4) Uiso 1 1 d GD . .
C156 C 0.41797(16) 0.1675(2) 0.3574(2) 0.118(4) Uiso 1 1 d GD . .
C161 C 0.38413(19) 0.1041(2) 0.3447(4) 0.150(5) Uiso 1 1 d D . .
H161 H 0.3852 0.0768 0.3356 0.180 Uiso 1 1 calc R . .
C162 C 0.34697(17) 0.1221(4) 0.3533(5) 0.156(5) Uiso 1 1 d D . .
H162 H 0.3228 0.1065 0.3523 0.187 Uiso 1 1 calc R . .
C163 C 0.34534(18) 0.1630(4) 0.3635(4) 0.152(5) Uiso 1 1 d D . .
H163 H 0.3199 0.1756 0.3681 0.182 Uiso 1 1 calc R . .
C164 C 0.38090(19) 0.1854(2) 0.3668(4) 0.150(5) Uiso 1 1 d D . .
H164 H 0.3799 0.2129 0.3754 0.180 Uiso 1 1 calc R . .
N211 N 0.81189(18) 0.2379(2) 0.2479(2) 0.105(3) Uiso 1 1 d G . .
C212 C 0.8229(2) 0.1978(2) 0.2410(2) 0.117(4) Uiso 1 1 d G . .
C213 C 0.8636(3) 0.1869(2) 0.2400(3) 0.131(4) Uiso 1 1 d G . .
H213 H 0.8711 0.1595 0.2353 0.158 Uiso 1 1 calc R . .
C214 C 0.89334(18) 0.2162(3) 0.2458(3) 0.144(5) Uiso 1 1 d G . .
H214 H 0.9212 0.2088 0.2452 0.173 Uiso 1 1 calc R . .
C215 C 0.8824(2) 0.2563(3) 0.2527(3) 0.148(5) Uiso 1 1 d G . .
H215 H 0.9027 0.2763 0.2567 0.178 Uiso 1 1 calc R . .
C216 C 0.8416(3) 0.26717(19) 0.2537(3) 0.138(5) Uiso 1 1 d G . .
H216 H 0.8342 0.2946 0.2584 0.166 Uiso 1 1 calc R . .
N221 N 0.72618(17) 0.1496(2) 0.2381(2) 0.115(3) Uiso 1 1 d G . .
N222 N 0.7521(2) 0.18371(17) 0.2428(2) 0.105(3) Uiso 1 1 d G . .
C223 C 0.79279(18) 0.1701(2) 0.2389(3) 0.105(3) Uiso 1 1 d G . .
C224 C 0.7920(2) 0.1276(2) 0.2317(3) 0.123(4) Uiso 1 1 d G . .
H224 H 0.8150 0.1107 0.2279 0.147 Uiso 1 1 calc R . .
C225 C 0.7508(3) 0.11500(17) 0.2313(3) 0.133(4) Uiso 1 1 d G . .
H225 H 0.7414 0.0881 0.2271 0.159 Uiso 1 1 calc R . .
C226 C 0.6849(3) 0.1533(3) 0.2394(3) 0.102(3) Uiso 1 1 d . . .
H22A H 0.6778 0.1802 0.2508 0.122 Uiso 1 1 calc R . .
H22B H 0.6738 0.1324 0.2579 0.122 Uiso 1 1 calc R . .
N231 N 0.4778(2) 0.0491(3) 0.2457(2) 0.129(3) Uiso 1 1 d G . .
C232 C 0.4657(2) 0.0883(2) 0.2361(2) 0.108(3) Uiso 1 1 d G . .
C233 C 0.4247(3) 0.0971(2) 0.2314(3) 0.128(4) Uiso 1 1 d G . .
H233 H 0.4164 0.1239 0.2248 0.154 Uiso 1 1 calc R . .
C234 C 0.39591(19) 0.0667(3) 0.2362(3) 0.159(5) Uiso 1 1 d G . .
H234 H 0.3679 0.0727 0.2330 0.190 Uiso 1 1 calc R . .
C235 C 0.4081(3) 0.0275(3) 0.2458(3) 0.152(5) Uiso 1 1 d G . .
H235 H 0.3884 0.0067 0.2491 0.183 Uiso 1 1 calc R . .
C236 C 0.4490(3) 0.0187(2) 0.2506(3) 0.154(5) Uiso 1 1 d G . .
H236 H 0.4573 -0.0081 0.2571 0.185 Uiso 1 1 calc R . .
N241 N 0.56088(17) 0.1386(2) 0.2351(2) 0.118(3) Uiso 1 1 d G . .
N242 N 0.5356(2) 0.10399(17) 0.2395(2) 0.105(3) Uiso 1 1 d G . .
C243 C 0.49473(18) 0.1167(2) 0.2351(3) 0.116(4) Uiso 1 1 d G . .
C244 C 0.4947(2) 0.1592(2) 0.2281(3) 0.123(4) Uiso 1 1 d G . .
H244 H 0.4714 0.1757 0.2241 0.147 Uiso 1 1 calc R . .
C245 C 0.5356(2) 0.17274(17) 0.2281(3) 0.113(4) Uiso 1 1 d G . .
H245 H 0.5444 0.1999 0.2241 0.135 Uiso 1 1 calc R . .
C246 C 0.6032(3) 0.1379(4) 0.2374(3) 0.111(4) Uiso 1 1 d . . .
H24A H 0.6116 0.1127 0.2514 0.134 Uiso 1 1 calc R . .
H24B H 0.6123 0.1611 0.2542 0.134 Uiso 1 1 calc R . .
C251 C 0.68640(17) 0.1517(2) 0.1618(2) 0.113(4) Uiso 1 1 d G . .
H251 H 0.7146 0.1577 0.1620 0.135 Uiso 1 1 calc R . .
C252 C 0.6651(2) 0.1488(2) 0.19802(17) 0.105(3) Uiso 1 1 d G . .
C253 C 0.6239(2) 0.1399(2) 0.19761(17) 0.099(3) Uiso 1 1 d G . .
C254 C 0.60398(17) 0.1339(2) 0.1609(2) 0.111(4) Uiso 1 1 d G . .
H254 H 0.5758 0.1279 0.1607 0.134 Uiso 1 1 calc R . .
C255 C 0.6253(2) 0.1368(2) 0.12467(17) 0.115(4) Uiso 1 1 d GD . .
C256 C 0.6665(2) 0.1457(2) 0.12508(17) 0.122(4) Uiso 1 1 d GD . .
C261 C 0.6065(2) 0.1298(4) 0.08752(19) 0.141(5) Uiso 1 1 d D . .
H261 H 0.5782 0.1243 0.0864 0.169 Uiso 1 1 calc R . .
C262 C 0.6292(3) 0.1310(4) 0.05200(18) 0.143(5) Uiso 1 1 d D . .
H262 H 0.6163 0.1252 0.0269 0.172 Uiso 1 1 calc R . .
C263 C 0.6703(3) 0.1403(4) 0.05234(18) 0.147(5) Uiso 1 1 d D . .
H263 H 0.6856 0.1404 0.0279 0.176 Uiso 1 1 calc R . .
C264 C 0.6885(2) 0.1494(4) 0.0893(2) 0.142(5) Uiso 1 1 d D . .
H264 H 0.7159 0.1582 0.0900 0.170 Uiso 1 1 calc R . .
Si11 Si 0.64682(8) 0.14682(8) 0.35318(8) 0.0799(13) Uani 1 3 d SD . .
F12X F 0.6145(3) 0.1730(4) 0.3795(3) 0.120(6) Uiso 0.536(18) 1 d PDU A 1
F13X F 0.6465(8) 0.1785(7) 0.3156(4) 0.299(15) Uiso 0.536(18) 1 d PDU A 1
F12Y F 0.6101(5) 0.1381(6) 0.3847(5) 0.186(11) Uiso 0.464(18) 1 d PDU A 2
F13Y F 0.6182(4) 0.1717(4) 0.3220(3) 0.118(6) Uiso 0.464(18) 1 d PDU A 2
Si21 Si 0.99577(9) 0.28378(9) 0.28978(9) 0.1036(11) Uani 1 1 d D . .
F22 F 0.97712(18) 0.24912(18) 0.25907(18) 0.151(3) Uiso 1 1 d D B .
F23 F 1.01445(18) 0.31842(19) 0.32046(19) 0.168(3) Uiso 1 1 d D B .
F24X F 0.9665(3) 0.2663(3) 0.3257(2) 0.152(7) Uiso 0.484(13) 1 d PDU B 1
F25X F 0.9597(3) 0.3145(2) 0.2754(3) 0.131(6) Uiso 0.484(13) 1 d PDU B 1
F26X F 1.0243(3) 0.2999(3) 0.2527(2) 0.198(9) Uiso 0.484(13) 1 d PDU B 1
F27X F 1.0311(3) 0.2517(2) 0.3030(3) 0.154(7) Uiso 0.484(13) 1 d PDU B 1
F24Y F 0.94976(19) 0.2935(3) 0.3052(3) 0.146(6) Uiso 0.516(13) 1 d PDU B 2
F25Y F 0.9907(4) 0.3172(2) 0.2536(2) 0.180(8) Uiso 0.516(13) 1 d PDU B 2
F26Y F 1.0411(2) 0.2727(3) 0.2731(3) 0.175(7) Uiso 0.516(13) 1 d PDU B 2
F27Y F 1.0002(4) 0.2490(2) 0.3247(2) 0.194(8) Uiso 0.516(13) 1 d PDU B 2

loop_
_atom_site_aniso_label
_atom_site_aniso_U_11
_atom_site_aniso_U_22
_atom_site_aniso_U_33
_atom_site_aniso_U_23
_atom_site_aniso_U_13
_atom_site_aniso_U_12
Zn1 0.1136(12) 0.0992(11) 0.1474(14) -0.0226(9) -0.0229(9) 0.0134(8)
Zn2 0.1036(9) 0.1036(9) 0.1036(9) -0.0028(7) -0.0028(7) 0.0028(7)
Si11 0.0799(13) 0.0799(13) 0.0799(13) -0.0026(14) -0.0026(14) 0.0026(14)
Si21 0.095(2) 0.097(2) 0.119(3) -0.0108(18) 0.0003(18) 0.0043(17)

loop_
_atom_type_symbol
_atom_type_description
_atom_type_scat_dispersion_real
_atom_type_scat_dispersion_imag
_atom_type_scat_source
C C 0.0033 0.0016 'International Tables Vol C Tables 4.2.6.8 and 6.1.1.4'
H H 0.0000 0.0000 'International Tables Vol C Tables 4.2.6.8 and 6.1.1.4'
N N 0.0061 0.0033 'International Tables Vol C Tables 4.2.6.8 and 6.1.1.4'
F F 0.0171 0.0103 'International Tables Vol C Tables 4.2.6.8 and 6.1.1.4'
Si Si 0.0817 0.0704 'International Tables Vol C Tables 4.2.6.8 and 6.1.1.4'
Zn Zn 0.2839 1.4301 'International Tables Vol C Tables 4.2.6.8 and 6.1.1.4'

loop_
_geom_angle_atom_site_label_1
_geom_angle_atom_site_label_2
_geom_angle_atom_site_label_3
_geom_angle
_geom_angle_site_symmetry_1
_geom_angle_site_symmetry_3
_geom_angle_publ_flag
N131 Zn1 N231 97.4(3) . . ?
N131 Zn1 N242 171.8(3) . . ?
N231 Zn1 N242 76.4(3) . . ?
N131 Zn1 N142 75.8(3) . . ?
N231 Zn1 N142 89.6(3) . . ?
N242 Zn1 N142 98.5(3) . . ?
N131 Zn1 N111 96.0(4) . 8_645 ?
N231 Zn1 N111 92.6(4) . 8_645 ?
N242 Zn1 N111 89.7(3) . 8_645 ?
N142 Zn1 N111 171.8(3) . 8_645 ?
N131 Zn1 N122 86.7(14) . 8_645 ?
N231 Zn1 N122 168.6(8) . 8_645 ?
N242 Zn1 N122 100.4(14) . 8_645 ?
N142 Zn1 N122 101.7(7) . 8_645 ?
N111 Zn1 N122 76.3(6) 8_645 8_645 ?
N211 Zn2 N211 97.1(3) 8_645 . ?
N211 Zn2 N211 97.1(3) 8_645 11_556 ?
N211 Zn2 N211 97.1(3) . 11_556 ?
N211 Zn2 N222 86.2(6) 8_645 11_556 ?
N211 Zn2 N222 173.6(5) . 11_556 ?
N211 Zn2 N222 77.0(5) 11_556 11_556 ?
N211 Zn2 N222 77.0(6) 8_645 8_645 ?
N211 Zn2 N222 86.2(6) . 8_645 ?
N211 Zn2 N222 173.6(6) 11_556 8_645 ?
N222 Zn2 N222 99.9(6) 11_556 8_645 ?
N211 Zn2 N222 173.6(3) 8_645 . ?
N211 Zn2 N222 77.0(3) . . ?
N211 Zn2 N222 86.2(3) 11_556 . ?
N222 Zn2 N222 99.9(6) 11_556 . ?
N222 Zn2 N222 99.9(6) 8_645 . ?
C112 N111 C116 120.0 . . ?
C112 N111 Zn1 113.8(6) . 11_556 ?
C116 N111 Zn1 125.3(6) . 11_556 ?
C123 C112 N111 118.2(8) . . ?
C123 C112 C113 121.8(8) . . ?
N111 C112 C113 120.0 . . ?
C114 C113 C112 120.0 . . ?
C114 C113 H113 120.0 . . ?
C112 C113 H113 120.0 . . ?
C113 C114 C115 120.0 . . ?
C113 C114 H114 120.0 . . ?
C115 C114 H114 120.0 . . ?
C114 C115 C116 120.0 . . ?
C114 C115 H115 120.0 . . ?
C116 C115 H115 120.0 . . ?
C115 C116 N111 120.0 . . ?
C115 C116 H116 120.0 . . ?
N111 C116 H116 120.0 . . ?
C126 N121 N122 123.9(7) . . ?
C126 N121 C125 128.1(7) . . ?
N122 N121 C125 108.0 . . ?
C123 N122 N121 108.0 . . ?
C123 N122 Zn1 112.8(5) . 11_556 ?
N121 N122 Zn1 139.1(5) . 11_556 ?
C112 C123 N122 117.9(8) . . ?
C112 C123 C124 133.9(8) . . ?
N122 C123 C124 108.0 . . ?
C123 C124 C125 108.0 . . ?
C123 C124 H124 126.0 . . ?
C125 C124 H124 126.0 . . ?
C124 C125 N121 108.0 . . ?
C124 C125 H125 126.0 . . ?
N121 C125 H125 126.0 . . ?
N121 C126 C152 115.6(8) . . ?
N121 C126 H12A 108.4 . . ?
C152 C126 H12A 108.4 . . ?
N121 C126 H12B 108.4 . . ?
C152 C126 H12B 108.4 . . ?
H12A C126 H12B 107.4 . . ?
C132 N131 C136 120.0 . . ?
C132 N131 Zn1 116.2(6) . . ?
C136 N131 Zn1 123.8(6) . . ?
C143 C132 N131 116.1(8) . . ?
C143 C132 C133 123.8(8) . . ?
N131 C132 C133 120.0 . . ?
C134 C133 C132 120.0 . . ?
C134 C133 H133 120.0 . . ?
C132 C133 H133 120.0 . . ?
C135 C134 C133 120.0 . . ?
C135 C134 H134 120.0 . . ?
C133 C134 H134 120.0 . . ?
C134 C135 C136 120.0 . . ?
C134 C135 H135 120.0 . . ?
C136 C135 H135 120.0 . . ?
C135 C136 N131 120.0 . . ?
C135 C136 H136 120.0 . . ?
N131 C136 H136 120.0 . . ?
C145 N141 N142 108.0 . . ?
C145 N141 C146 128.2(8) . . ?
N142 N141 C146 123.7(8) . . ?
C143 N142 N141 108.0 . . ?
C143 N142 Zn1 112.6(5) . . ?
N141 N142 Zn1 139.2(5) . . ?
C132 C143 N142 118.8(8) . . ?
C132 C143 C144 133.1(8) . . ?
N142 C143 C144 108.0 . . ?
C145 C144 C143 108.0 . . ?
C145 C144 H144 126.0 . . ?
C143 C144 H144 126.0 . . ?
C144 C145 N141 108.0 . . ?
C144 C145 H145 126.0 . . ?
N141 C145 H145 126.0 . . ?
N141 C146 C153 112.1(8) . . ?
N141 C146 H14A 109.2 . . ?
C153 C146 H14A 109.2 . . ?
N141 C146 H14B 109.2 . . ?
C153 C146 H14B 109.2 . . ?
H14A C146 H14B 107.9 . . ?
C152 C151 C156 120.0 . . ?
C152 C151 H151 120.0 . . ?
C156 C151 H151 120.0 . . ?
C151 C152 C153 120.0 . . ?
C151 C152 C126 123.7(6) . . ?
C153 C152 C126 116.3(6) . . ?
C152 C153 C154 120.0 . . ?
C152 C153 C146 116.8(6) . . ?
C154 C153 C146 123.2(6) . . ?
C155 C154 C153 120.0 . . ?
C155 C154 H154 120.0 . . ?
C153 C154 H154 120.0 . . ?
C154 C155 C156 120.0 . . ?
C154 C155 C161 120.0(5) . . ?
C156 C155 C161 119.9(5) . . ?
C155 C156 C151 120.0 . . ?
C155 C156 C164 119.6(5) . . ?
C151 C156 C164 120.0(5) . . ?
C162 C161 C155 119.9(2) . . ?
C162 C161 H161 120.1 . . ?
C155 C161 H161 120.1 . . ?
C163 C162 C161 119.8(5) . . ?
C163 C162 H162 120.1 . . ?
C161 C162 H162 120.1 . . ?
C162 C163 C164 120.1(5) . . ?
C162 C163 H163 119.9 . . ?
C164 C163 H163 119.9 . . ?
C163 C164 C156 119.9(2) . . ?
C163 C164 H164 120.1 . . ?
C156 C164 H164 120.1 . . ?
C212 N211 C216 120.0 . . ?
C212 N211 Zn2 115.2(4) . . ?
C216 N211 Zn2 124.7(4) . . ?
C223 C212 N211 117.5(7) . . ?
C223 C212 C213 122.3(7) . . ?
N211 C212 C213 120.0 . . ?
C212 C213 C214 120.0 . . ?
C212 C213 H213 120.0 . . ?
C214 C213 H213 120.0 . . ?
C215 C214 C213 120.0 . . ?
C215 C214 H214 120.0 . . ?
C213 C214 H214 120.0 . . ?
C214 C215 C216 120.0 . . ?
C214 C215 H215 120.0 . . ?
C216 C215 H215 120.0 . . ?
C215 C216 N211 120.0 . . ?
C215 C216 H216 120.0 . . ?
N211 C216 H216 120.0 . . ?
C226 N221 N222 121.8(7) . . ?
C226 N221 C225 130.2(7) . . ?
N222 N221 C225 108.0 . . ?
N221 N222 C223 108.0 . . ?
N221 N222 Zn2 140.0(4) . . ?
C223 N222 Zn2 111.9(4) . . ?
C212 C223 C224 133.6(7) . . ?
C212 C223 N222 118.4(7) . . ?
C224 C223 N222 108.0 . . ?
C223 C224 C225 108.0 . . ?
C223 C224 H224 126.0 . . ?
C225 C224 H224 126.0 . . ?
C224 C225 N221 108.0 . . ?
C224 C225 H225 126.0 . . ?
N221 C225 H225 126.0 . . ?
N221 C226 C252 112.9(8) . . ?
N221 C226 H22A 109.0 . . ?
C252 C226 H22A 109.0 . . ?
N221 C226 H22B 109.0 . . ?
C252 C226 H22B 109.0 . . ?
H22A C226 H22B 107.8 . . ?
C232 N231 C236 120.0 . . ?
C232 N231 Zn1 115.2(5) . . ?
C236 N231 Zn1 124.8(5) . . ?
C243 C232 N231 116.7(7) . . ?
C243 C232 C233 123.1(7) . . ?
N231 C232 C233 120.0 . . ?
C232 C233 C234 120.0 . . ?
C232 C233 H233 120.0 . . ?
C234 C233 H233 120.0 . . ?
C235 C234 C233 120.0 . . ?
C235 C234 H234 120.0 . . ?
C233 C234 H234 120.0 . . ?
C234 C235 C236 120.0 . . ?
C234 C235 H235 120.0 . . ?
C236 C235 H235 120.0 . . ?
C235 C236 N231 120.0 . . ?
C235 C236 H236 120.0 . . ?
N231 C236 H236 120.0 . . ?
C246 N241 N242 124.5(7) . . ?
C246 N241 C245 127.5(7) . . ?
N242 N241 C245 108.0 . . ?
N241 N242 C243 108.0 . . ?
N241 N242 Zn1 138.8(4) . . ?
C243 N242 Zn1 113.2(4) . . ?
C232 C243 C244 133.9(7) . . ?
C232 C243 N242 118.0(7) . . ?
C244 C243 N242 108.0 . . ?
C243 C244 C245 108.0 . . ?
C243 C244 H244 126.0 . . ?
C245 C244 H244 126.0 . . ?
N241 C245 C244 108.0 . . ?
N241 C245 H245 126.0 . . ?
C244 C245 H245 126.0 . . ?
N241 C246 C253 114.3(9) . . ?
N241 C246 H24A 108.7 . . ?
C253 C246 H24A 108.7 . . ?
N241 C246 H24B 108.7 . . ?
C253 C246 H24B 108.7 . . ?
H24A C246 H24B 107.6 . . ?
C252 C251 C256 120.0 . . ?
C252 C251 H251 120.0 . . ?
C256 C251 H251 120.0 . . ?
C251 C252 C253 120.0 . . ?
C251 C252 C226 123.3(6) . . ?
C253 C252 C226 116.6(6) . . ?
C254 C253 C252 120.0 . . ?
C254 C253 C246 123.2(7) . . ?
C252 C253 C246 116.8(7) . . ?
C253 C254 C255 120.0 . . ?
C253 C254 H254 120.0 . . ?
C255 C254 H254 120.0 . . ?
C254 C255 C256 120.0 . . ?
C254 C255 C261 121.4(5) . . ?
C256 C255 C261 118.6(5) . . ?
C255 C256 C251 120.0 . . ?
C255 C256 C264 121.3(5) . . ?
C251 C256 C264 118.7(5) . . ?
C262 C261 C255 119.8(2) . . ?
C262 C261 H261 120.1 . . ?
C255 C261 H261 120.1 . . ?
C263 C262 C261 121.6(5) . . ?
C263 C262 H262 119.2 . . ?
C261 C262 H262 119.2 . . ?
C262 C263 C264 118.4(5) . . ?
C262 C263 H263 120.8 . . ?
C264 C263 H263 120.8 . . ?
C263 C264 C256 120.0(2) . . ?
C263 C264 H264 120.0 . . ?
C256 C264 H264 120.0 . . ?
F12Y Si11 F12Y 43.6(12) 11_556 8_645 ?
F12Y Si11 F12Y 43.6(12) 11_556 . ?
F12Y Si11 F12Y 43.6(12) 8_645 . ?
F12Y Si11 F13Y 93.5(5) 11_556 11_556 ?
F12Y Si11 F13Y 134.1(10) 8_645 11_556 ?
F12Y Si11 F13Y 96.7(10) . 11_556 ?
F12Y Si11 F13Y 134.1(10) 11_556 . ?
F12Y Si11 F13Y 96.7(10) 8_645 . ?
F12Y Si11 F13Y 93.5(5) . . ?
F13Y Si11 F13Y 110.1(5) 11_556 . ?
F12Y Si11 F13Y 96.7(10) 11_556 8_645 ?
F12Y Si11 F13Y 93.5(5) 8_645 8_645 ?
F12Y Si11 F13Y 134.1(10) . 8_645 ?
F13Y Si11 F13Y 110.1(5) 11_556 8_645 ?
F13Y Si11 F13Y 110.1(5) . 8_645 ?
F12Y Si11 F13X 126.8(9) 11_556 11_556 ?
F12Y Si11 F13X 169.4(14) 8_645 11_556 ?
F12Y Si11 F13X 127.8(13) . 11_556 ?
F13Y Si11 F13X 35.3(9) 11_556 11_556 ?
F13Y Si11 F13X 89.6(10) . 11_556 ?
F13Y Si11 F13X 92.3(13) 8_645 11_556 ?
F12Y Si11 F13X 169.4(14) 11_556 . ?
F12Y Si11 F13X 127.8(13) 8_645 . ?
F12Y Si11 F13X 126.8(9) . . ?
F13Y Si11 F13X 92.3(13) 11_556 . ?
F13Y Si11 F13X 35.3(9) . . ?
F13Y Si11 F13X 89.6(10) 8_645 . ?
F13X Si11 F13X 61.1(16) 11_556 . ?
F12Y Si11 F13X 127.8(13) 11_556 8_645 ?
F12Y Si11 F13X 126.8(9) 8_645 8_645 ?
F12Y Si11 F13X 169.4(14) . 8_645 ?
F13Y Si11 F13X 89.6(10) 11_556 8_645 ?
F13Y Si11 F13X 92.3(13) . 8_645 ?
F13Y Si11 F13X 35.3(9) 8_645 8_645 ?
F13X Si11 F13X 61.1(16) 11_556 8_645 ?
F13X Si11 F13X 61.1(16) . 8_645 ?
F12Y Si11 F12X 83.2(9) 11_556 8_645 ?
F12Y Si11 F12X 42.4(6) 8_645 8_645 ?
F12Y Si11 F12X 80.0(11) . 8_645 ?
F13Y Si11 F12X 176.5(8) 11_556 8_645 ?
F13Y Si11 F12X 71.5(6) . 8_645 ?
F13Y Si11 F12X 71.7(7) 8_645 8_645 ?
F13X Si11 F12X 148.2(12) 11_556 8_645 ?
F13X Si11 F12X 90.7(12) . 8_645 ?
F13X Si11 F12X 93.5(5) 8_645 8_645 ?
F12Y Si11 F12X 42.4(6) 11_556 11_556 ?
F12Y Si11 F12X 80.0(11) 8_645 11_556 ?
F12Y Si11 F12X 83.2(9) . 11_556 ?
F13Y Si11 F12X 71.7(7) 11_556 11_556 ?
F13Y Si11 F12X 176.5(8) . 11_556 ?
F13Y Si11 F12X 71.5(6) 8_645 11_556 ?
F13X Si11 F12X 93.5(5) 11_556 11_556 ?
F13X Si11 F12X 148.2(12) . 11_556 ?
F13X Si11 F12X 90.7(12) 8_645 11_556 ?
F12X Si11 F12X 106.5(5) 8_645 11_556 ?
F12Y Si11 F12X 80.0(11) 11_556 . ?
F12Y Si11 F12X 83.2(9) 8_645 . ?
F12Y Si11 F12X 42.4(6) . . ?
F13Y Si11 F12X 71.5(6) 11_556 . ?
F13Y Si11 F12X 71.7(7) . . ?
F13Y Si11 F12X 176.5(8) 8_645 . ?
F13X Si11 F12X 90.7(12) 11_556 . ?
F13X Si11 F12X 93.5(5) . . ?
F13X Si11 F12X 148.2(12) 8_645 . ?
F12X Si11 F12X 106.5(5) 8_645 . ?
F12X Si11 F12X 106.5(5) 11_556 . ?
Si11 F13X F13X 59.4(8) . 11_556 ?
Si11 F13X F13X 59.4(8) . 8_645 ?
F13X F13X F13X 60.000(3) 11_556 8_645 ?
F12Y F12Y F12Y 60.000(3) 8_645 11_556 ?
F12Y F12Y Si11 68.2(6) 8_645 . ?
F12Y F12Y Si11 68.2(6) 11_556 . ?
F25X Si21 F24Y 44.9(3) . . ?
F25X Si21 F24X 89.98(8) . . ?
F24Y Si21 F24X 45.1(3) . . ?
F25X Si21 F27Y 134.9(3) . . ?
F24Y Si21 F27Y 90.02(8) . . ?
F24X Si21 F27Y 44.9(3) . . ?
F25X Si21 F26X 90.00(8) . . ?
F24Y Si21 F26X 134.9(3) . . ?
F24X Si21 F26X 177.8(4) . . ?
F27Y Si21 F26X 135.0(3) . . ?
F25X Si21 F27X 177.7(4) . . ?
F24Y Si21 F27X 135.0(3) . . ?
F24X Si21 F27X 89.96(8) . . ?
F27Y Si21 F27X 45.0(3) . . ?
F26X Si21 F27X 89.97(8) . . ?
F25X Si21 F26Y 135.0(3) . . ?
F24Y Si21 F26Y 177.7(4) . . ?
F24X Si21 F26Y 134.9(3) . . ?
F27Y Si21 F26Y 89.97(8) . . ?
F26X Si21 F26Y 45.0(3) . . ?
F27X Si21 F26Y 45.0(3) . . ?
F25X Si21 F25Y 45.0(3) . . ?
F24Y Si21 F25Y 89.95(8) . . ?
F24X Si21 F25Y 135.0(3) . . ?
F27Y Si21 F25Y 177.7(4) . . ?
F26X Si21 F25Y 45.0(3) . . ?
F27X Si21 F25Y 134.9(3) . . ?
F26Y Si21 F25Y 89.97(8) . . ?
F25X Si21 F23 91.2(2) . . ?
F24Y Si21 F23 91.1(2) . . ?
F24X Si21 F23 91.1(2) . . ?
F27Y Si21 F23 91.2(2) . . ?
F26X Si21 F23 91.1(2) . . ?
F27X Si21 F23 91.1(2) . . ?
F26Y Si21 F23 91.1(2) . . ?
F25Y Si21 F23 91.1(2) . . ?
F25X Si21 F22 88.9(2) . . ?
F24Y Si21 F22 88.9(2) . . ?
F24X Si21 F22 88.9(2) . . ?
F27Y Si21 F22 88.9(2) . . ?
F26X Si21 F22 88.9(2) . . ?
F27X Si21 F22 88.9(2) . . ?
F26Y Si21 F22 88.8(2) . . ?
F25Y Si21 F22 88.9(2) . . ?
F23 Si21 F22 179.96(9) . . ?

loop_
_geom_bond_atom_site_label_1
_geom_bond_atom_site_label_2
_geom_bond_distance
_geom_bond_site_symmetry_2
_geom_bond_publ_flag
Zn1 N131 2.121(7) . ?
Zn1 N231 2.127(7) . ?
Zn1 N242 2.136(6) . ?
Zn1 N142 2.149(6) . ?
Zn1 N111 2.161(8) 8_645 ?
Zn1 N122 2.17(5) 8_645 ?
Zn2 N211 2.115(6) 8_645 ?
Zn2 N211 2.115(6) . ?
Zn2 N211 2.115(6) 11_556 ?
Zn2 N222 2.166(13) 11_556 ?
Zn2 N222 2.166(13) 8_645 ?
Zn2 N222 2.166(6) . ?
N111 C112 1.3900 . ?
N111 C116 1.3900 . ?
N111 Zn1 2.161(8) 11_556 ?
C112 C123 1.349(9) . ?
C112 C113 1.3900 . ?
C113 C114 1.3900 . ?
C113 H113 0.9500 . ?
C114 C115 1.3900 . ?
C114 H114 0.9500 . ?
C115 C116 1.3900 . ?
C115 H115 0.9500 . ?
C116 H116 0.9500 . ?
N121 C126 1.419(12) . ?
N121 N122 1.4200 . ?
N121 C125 1.4200 . ?
N122 C123 1.4200 . ?
N122 Zn1 2.173(6) 11_556 ?
C123 C124 1.4200 . ?
C124 C125 1.4200 . ?
C124 H124 0.9500 . ?
C125 H125 0.9500 . ?
C126 C152 1.478(11) . ?
C126 H12A 0.9900 . ?
C126 H12B 0.9900 . ?
N131 C132 1.3900 . ?
N131 C136 1.3900 . ?
C132 C143 1.324(9) . ?
C132 C133 1.3900 . ?
C133 C134 1.3900 . ?
C133 H133 0.9500 . ?
C134 C135 1.3900 . ?
C134 H134 0.9500 . ?
C135 C136 1.3900 . ?
C135 H135 0.9500 . ?
C136 H136 0.9500 . ?
N141 C145 1.4200 . ?
N141 N142 1.4200 . ?
N141 C146 1.423(12) . ?
N142 C143 1.4200 . ?
C143 C144 1.4200 . ?
C144 C145 1.4200 . ?
C144 H144 0.9500 . ?
C145 H145 0.9500 . ?
C146 C153 1.504(11) . ?
C146 H14A 0.9900 . ?
C146 H14B 0.9900 . ?
C151 C152 1.3900 . ?
C151 C156 1.3900 . ?
C151 H151 0.9500 . ?
C152 C153 1.3900 . ?
C153 C154 1.3900 . ?
C154 C155 1.3900 . ?
C154 H154 0.9500 . ?
C155 C156 1.3900 . ?
C155 C161 1.3909(19) . ?
C156 C164 1.3914(19) . ?
C161 C162 1.3905(19) . ?
C161 H161 0.9500 . ?
C162 C163 1.390(2) . ?
C162 H162 0.9500 . ?
C163 C164 1.3906(19) . ?
C163 H163 0.9500 . ?
C164 H164 0.9500 . ?
N211 C212 1.3900 . ?
N211 C216 1.3900 . ?
C212 C223 1.349(8) . ?
C212 C213 1.3900 . ?
C213 C214 1.3900 . ?
C213 H213 0.9500 . ?
C214 C215 1.3900 . ?
C214 H214 0.9500 . ?
C215 C216 1.3900 . ?
C215 H215 0.9500 . ?
C216 H216 0.9500 . ?
N221 C226 1.368(11) . ?
N221 N222 1.4200 . ?
N221 C225 1.4200 . ?
N222 C223 1.4200 . ?
C223 C224 1.4200 . ?
C224 C225 1.4200 . ?
C224 H224 0.9500 . ?
C225 H225 0.9500 . ?
C226 C252 1.521(11) . ?
C226 H22A 0.9900 . ?
C226 H22B 0.9900 . ?
N231 C232 1.3900 . ?
N231 C236 1.3900 . ?
C232 C243 1.341(8) . ?
C232 C233 1.3900 . ?
C233 C234 1.3900 . ?
C233 H233 0.9500 . ?
C234 C235 1.3900 . ?
C234 H234 0.9500 . ?
C235 C236 1.3900 . ?
C235 H235 0.9500 . ?
C236 H236 0.9500 . ?
N241 C246 1.397(12) . ?
N241 N242 1.4200 . ?
N241 C245 1.4200 . ?
N242 C243 1.4200 . ?
C243 C244 1.4200 . ?
C244 C245 1.4200 . ?
C244 H244 0.9500 . ?
C245 H245 0.9500 . ?
C246 C253 1.481(12) . ?
C246 H24A 0.9900 . ?
C246 H24B 0.9900 . ?
C251 C252 1.3900 . ?
C251 C256 1.3900 . ?
C251 H251 0.9500 . ?
C252 C253 1.3900 . ?
C253 C254 1.3900 . ?
C254 C255 1.3900 . ?
C254 H254 0.9500 . ?
C255 C256 1.3900 . ?
C255 C261 1.3917(19) . ?
C256 C264 1.3908(19) . ?
C261 C262 1.3905(19) . ?
C261 H261 0.9500 . ?
C262 C263 1.389(2) . ?
C262 H262 0.9500 . ?
C263 C264 1.3903(19) . ?
C263 H263 0.9500 . ?
C264 H264 0.9500 . ?
Si11 F12Y 1.621(6) 11_556 ?
Si11 F12Y 1.621(6) 8_645 ?
Si11 F12Y 1.621(6) . ?
Si11 F13Y 1.621(6) 11_556 ?
Si11 F13Y 1.621(6) . ?
Si11 F13Y 1.621(6) 8_645 ?
Si11 F13X 1.621(7) 11_556 ?
Si11 F13X 1.621(7) . ?
Si11 F13X 1.621(7) 8_645 ?
Si11 F12X 1.621(6) 8_645 ?
Si11 F12X 1.621(6) 11_556 ?
Si11 F12X 1.621(6) . ?
F13X F13X 1.65(4) 11_556 ?
F13X F13X 1.65(4) 8_645 ?
F12Y F12Y 1.20(3) 8_645 ?
F12Y F12Y 1.20(3) 11_556 ?
Si21 F25X 1.632(6) . ?
Si21 F24Y 1.632(6) . ?
Si21 F24X 1.632(6) . ?
Si21 F27Y 1.632(6) . ?
Si21 F26X 1.632(6) . ?
Si21 F27X 1.632(6) . ?
Si21 F26Y 1.633(6) . ?
Si21 F25Y 1.633(6) . ?
Si21 F23 1.645(6) . ?
Si21 F22 1.646(6) . ?

loop_
_geom_torsion_atom_site_label_1
_geom_torsion_atom_site_label_2
_geom_torsion_atom_site_label_3
_geom_torsion_atom_site_label_4
_geom_torsion
_geom_torsion_site_symmetry_1
_geom_torsion_site_symmetry_2
_geom_torsion_site_symmetry_3
_geom_torsion_site_symmetry_4
_geom_torsion_publ_flag
C116 N111 C112 C123 -178.4(9) . . . . ?
Zn1 N111 C112 C123 11.8(8) 11_556 . . . ?
C116 N111 C112 C113 0.0 . . . . ?
Zn1 N111 C112 C113 -169.8(6) 11_556 . . . ?
C123 C112 C113 C114 178.4(9) . . . . ?
N111 C112 C113 C114 0.0 . . . . ?
C112 C113 C114 C115 0.0 . . . . ?
C113 C114 C115 C116 0.0 . . . . ?
C114 C115 C116 N111 0.0 . . . . ?
C112 N111 C116 C115 0.0 . . . . ?
Zn1 N111 C116 C115 168.5(6) 11_556 . . . ?
C126 N121 N122 C123 178.6(9) . . . . ?
C125 N121 N122 C123 0.0 . . . . ?
C126 N121 N122 Zn1 -6.4(11) . . . 11_556 ?
C125 N121 N122 Zn1 175.0(8) . . . 11_556 ?
N111 C112 C123 N122 -7.7(10) . . . . ?
C113 C112 C123 N122 173.9(5) . . . . ?
N111 C112 C123 C124 167.2(7) . . . . ?
C113 C112 C123 C124 -11.2(12) . . . . ?
N121 N122 C123 C112 176.1(9) . . . . ?
Zn1 N122 C123 C112 -0.3(8) 11_556 . . . ?
N121 N122 C123 C124 0.0 . . . . ?
Zn1 N122 C123 C124 -176.5(6) 11_556 . . . ?
C112 C123 C124 C125 -175.3(11) . . . . ?
N122 C123 C124 C125 0.0 . . . . ?
C123 C124 C125 N121 0.0 . . . . ?
C126 N121 C125 C124 -178.5(9) . . . . ?
N122 N121 C125 C124 0.0 . . . . ?
N122 N121 C126 C152 102.7(9) . . . . ?
C125 N121 C126 C152 -79.0(11) . . . . ?
N231 Zn1 N131 C132 -86.5(5) . . . . ?
N242 Zn1 N131 C132 -46(2) . . . . ?
N142 Zn1 N131 C132 1.2(4) . . . . ?
N111 Zn1 N131 C132 -180.0(5) 8_645 . . . ?
N122 Zn1 N131 C132 104.2(6) 8_645 . . . ?
N231 Zn1 N131 C136 92.7(5) . . . . ?
N242 Zn1 N131 C136 133(2) . . . . ?
N142 Zn1 N131 C136 -179.5(5) . . . . ?
N111 Zn1 N131 C136 -0.7(5) 8_645 . . . ?
N122 Zn1 N131 C136 -76.6(6) 8_645 . . . ?
C136 N131 C132 C143 -176.7(8) . . . . ?
Zn1 N131 C132 C143 2.6(8) . . . . ?
C136 N131 C132 C133 0.0 . . . . ?
Zn1 N131 C132 C133 179.3(6) . . . . ?
C143 C132 C133 C134 176.4(9) . . . . ?
N131 C132 C133 C134 0.0 . . . . ?
C132 C133 C134 C135 0.0 . . . . ?
C133 C134 C135 C136 0.0 . . . . ?
C134 C135 C136 N131 0.0 . . . . ?
C132 N131 C136 C135 0.0 . . . . ?
Zn1 N131 C136 C135 -179.2(6) . . . . ?
C145 N141 N142 C143 0.0 . . . . ?
C146 N141 N142 C143 -175.7(9) . . . . ?
C145 N141 N142 Zn1 173.6(8) . . . . ?
C146 N141 N142 Zn1 -2.1(12) . . . . ?
N131 Zn1 N142 C143 -4.5(5) . . . . ?
N231 Zn1 N142 C143 93.2(5) . . . . ?
N242 Zn1 N142 C143 169.4(4) . . . . ?
N111 Zn1 N142 C143 -13(3) 8_645 . . . ?
N122 Zn1 N142 C143 -88.0(14) 8_645 . . . ?
N131 Zn1 N142 N141 -177.9(8) . . . . ?
N231 Zn1 N142 N141 -80.2(7) . . . . ?
N242 Zn1 N142 N141 -4.0(7) . . . . ?
N111 Zn1 N142 N141 174(2) 8_645 . . . ?
N122 Zn1 N142 N141 98.6(15) 8_645 . . . ?
N131 C132 C143 N142 -6.9(10) . . . . ?
C133 C132 C143 N142 176.5(5) . . . . ?
N131 C132 C143 C144 177.3(7) . . . . ?
C133 C132 C143 C144 0.7(12) . . . . ?
N141 N142 C143 C132 -176.7(9) . . . . ?
Zn1 N142 C143 C132 7.8(8) . . . . ?
N141 N142 C143 C144 0.0 . . . . ?
Zn1 N142 C143 C144 -175.5(6) . . . . ?
C132 C143 C144 C145 176.1(11) . . . . ?
N142 C143 C144 C145 0.0 . . . . ?
C143 C144 C145 N141 0.0 . . . . ?
N142 N141 C145 C144 0.0 . . . . ?
C146 N141 C145 C144 175.4(10) . . . . ?
C145 N141 C146 C153 -69.3(11) . . . . ?
N142 N141 C146 C153 105.5(9) . . . . ?
C156 C151 C152 C153 0.0 . . . . ?
C156 C151 C152 C126 179.7(8) . . . . ?
N121 C126 C152 C151 -10.4(12) . . . . ?
N121 C126 C152 C153 169.3(7) . . . . ?
C151 C152 C153 C154 0.0 . . . . ?
C126 C152 C153 C154 -179.7(7) . . . . ?
C151 C152 C153 C146 -179.6(7) . . . . ?
C126 C152 C153 C146 0.6(9) . . . . ?
N141 C146 C153 C152 160.3(7) . . . . ?
N141 C146 C153 C154 -19.4(11) . . . . ?
C152 C153 C154 C155 0.0 . . . . ?
C146 C153 C154 C155 179.6(8) . . . . ?
C153 C154 C155 C156 0.0 . . . . ?
C153 C154 C155 C161 176.7(9) . . . . ?
C154 C155 C156 C151 0.0 . . . . ?
C161 C155 C156 C151 -176.7(9) . . . . ?
C154 C155 C156 C164 -173.5(10) . . . . ?
C161 C155 C156 C164 9.7(11) . . . . ?
C152 C151 C156 C155 0.0 . . . . ?
C152 C151 C156 C164 173.5(10) . . . . ?
C154 C155 C161 C162 174.7(10) . . . . ?
C156 C155 C161 C162 -8.6(16) . . . . ?
C155 C161 C162 C163 5(2) . . . . ?
C161 C162 C163 C164 -3(2) . . . . ?
C162 C163 C164 C156 4(2) . . . . ?
C155 C156 C164 C163 -7.4(17) . . . . ?
C151 C156 C164 C163 179.0(10) . . . . ?
N211 Zn2 N211 C212 179.4(4) 8_645 . . . ?
N211 Zn2 N211 C212 -82.4(5) 11_556 . . . ?
N222 Zn2 N211 C212 -59(6) 11_556 . . . ?
N222 Zn2 N211 C212 103.1(7) 8_645 . . . ?
N222 Zn2 N211 C212 2.0(4) . . . . ?
N211 Zn2 N211 C216 2.4(5) 8_645 . . . ?
N211 Zn2 N211 C216 100.5(3) 11_556 . . . ?
N222 Zn2 N211 C216 123(6) 11_556 . . . ?
N222 Zn2 N211 C216 -74.0(7) 8_645 . . . ?
N222 Zn2 N211 C216 -175.0(5) . . . . ?
C216 N211 C212 C223 174.7(8) . . . . ?
Zn2 N211 C212 C223 -2.5(7) . . . . ?
C216 N211 C212 C213 0.0 . . . . ?
Zn2 N211 C212 C213 -177.2(4) . . . . ?
C223 C212 C213 C214 -174.5(8) . . . . ?
N211 C212 C213 C214 0.0 . . . . ?
C212 C213 C214 C215 0.0 . . . . ?
C213 C214 C215 C216 0.0 . . . . ?
C214 C215 C216 N211 0.0 . . . . ?
C212 N211 C216 C215 0.0 . . . . ?
Zn2 N211 C216 C215 176.9(5) . . . . ?
C226 N221 N222 C223 -178.5(9) . . . . ?
C225 N221 N222 C223 0.0 . . . . ?
C226 N221 N222 Zn2 -2.1(11) . . . . ?
C225 N221 N222 Zn2 176.4(8) . . . . ?
N211 Zn2 N222 N221 159(2) 8_645 . . . ?
N211 Zn2 N222 N221 -177.6(7) . . . . ?
N211 Zn2 N222 N221 -79.4(7) 11_556 . . . ?
N222 Zn2 N222 N221 -3.3(9) 11_556 . . . ?
N222 Zn2 N222 N221 98.6(3) 8_645 . . . ?
N211 Zn2 N222 C223 -25(3) 8_645 . . . ?
N211 Zn2 N222 C223 -1.3(4) . . . . ?
N211 Zn2 N222 C223 96.9(4) 11_556 . . . ?
N222 Zn2 N222 C223 173.0(5) 11_556 . . . ?
N222 Zn2 N222 C223 -85.1(8) 8_645 . . . ?
N211 C212 C223 C224 178.7(6) . . . . ?
C213 C212 C223 C224 -6.8(11) . . . . ?
N211 C212 C223 N222 1.3(9) . . . . ?
C213 C212 C223 N222 175.9(5) . . . . ?
N221 N222 C223 C212 178.0(8) . . . . ?
Zn2 N222 C223 C212 0.4(7) . . . . ?
N221 N222 C223 C224 0.0 . . . . ?
Zn2 N222 C223 C224 -177.5(5) . . . . ?
C212 C223 C224 C225 -177.5(10) . . . . ?
N222 C223 C224 C225 0.0 . . . . ?
C223 C224 C225 N221 0.0 . . . . ?
C226 N221 C225 C224 178.3(10) . . . . ?
N222 N221 C225 C224 0.0 . . . . ?
N222 N221 C226 C252 107.0(9) . . . . ?
C225 N221 C226 C252 -71.1(11) . . . . ?
N131 Zn1 N231 C232 178.8(5) . . . . ?
N242 Zn1 N231 C232 4.3(4) . . . . ?
N142 Zn1 N231 C232 103.2(4) . . . . ?
N111 Zn1 N231 C232 -84.8(5) 8_645 . . . ?
N122 Zn1 N231 C232 -71(7) 8_645 . . . ?
N131 Zn1 N231 C236 -3.5(5) . . . . ?
N242 Zn1 N231 C236 -178.0(5) . . . . ?
N142 Zn1 N231 C236 -79.1(5) . . . . ?
N111 Zn1 N231 C236 92.9(5) 8_645 . . . ?
N122 Zn1 N231 C236 107(7) 8_645 . . . ?
C236 N231 C232 C243 174.9(8) . . . . ?
Zn1 N231 C232 C243 -7.3(7) . . . . ?
C236 N231 C232 C233 0.0 . . . . ?
Zn1 N231 C232 C233 177.8(5) . . . . ?
C243 C232 C233 C234 -174.5(8) . . . . ?
N231 C232 C233 C234 0.0 . . . . ?
C232 C233 C234 C235 0.0 . . . . ?
C233 C234 C235 C236 0.0 . . . . ?
C234 C235 C236 N231 0.0 . . . . ?
C232 N231 C236 C235 0.0 . . . . ?
Zn1 N231 C236 C235 -177.6(6) . . . . ?
C246 N241 N242 C243 -179.7(9) . . . . ?
C245 N241 N242 C243 0.0 . . . . ?
C246 N241 N242 Zn1 -0.5(11) . . . . ?
C245 N241 N242 Zn1 179.3(7) . . . . ?
N131 Zn1 N242 N241 138(2) . . . . ?
N231 Zn1 N242 N241 179.8(7) . . . . ?
N142 Zn1 N242 N241 92.3(7) . . . . ?
N111 Zn1 N242 N241 -87.4(7) 8_645 . . . ?
N122 Zn1 N242 N241 -11.4(8) 8_645 . . . ?
N131 Zn1 N242 C243 -43(2) . . . . ?
N231 Zn1 N242 C243 -0.9(4) . . . . ?
N142 Zn1 N242 C243 -88.5(4) . . . . ?
N111 Zn1 N242 C243 91.8(5) 8_645 . . . ?
N122 Zn1 N242 C243 167.8(6) 8_645 . . . ?
N231 C232 C243 C244 -177.6(6) . . . . ?
C233 C232 C243 C244 -2.9(11) . . . . ?
N231 C232 C243 N242 6.6(9) . . . . ?
C233 C232 C243 N242 -178.7(5) . . . . ?
N241 N242 C243 C232 176.8(8) . . . . ?
Zn1 N242 C243 C232 -2.7(7) . . . . ?
N241 N242 C243 C244 0.0 . . . . ?
Zn1 N242 C243 C244 -179.5(5) . . . . ?
C232 C243 C244 C245 -176.0(10) . . . . ?
N242 C243 C244 C245 0.0 . . . . ?
C246 N241 C245 C244 179.7(10) . . . . ?
N242 N241 C245 C244 0.0 . . . . ?
C243 C244 C245 N241 0.0 . . . . ?
N242 N241 C246 C253 102.5(9) . . . . ?
C245 N241 C246 C253 -77.2(11) . . . . ?
C256 C251 C252 C253 0.0 . . . . ?
C256 C251 C252 C226 177.5(8) . . . . ?
N221 C226 C252 C251 -16.3(11) . . . . ?
N221 C226 C252 C253 161.3(7) . . . . ?
C251 C252 C253 C254 0.0 . . . . ?
C226 C252 C253 C254 -177.7(7) . . . . ?
C251 C252 C253 C246 -179.3(8) . . . . ?
C226 C252 C253 C246 3.0(9) . . . . ?
N241 C246 C253 C254 -13.8(12) . . . . ?
N241 C246 C253 C252 165.5(7) . . . . ?
C252 C253 C254 C255 0.0 . . . . ?
C246 C253 C254 C255 179.2(8) . . . . ?
C253 C254 C255 C256 0.0 . . . . ?
C253 C254 C255 C261 178.1(10) . . . . ?
C254 C255 C256 C251 0.0 . . . . ?
C261 C255 C256 C251 -178.2(9) . . . . ?
C254 C255 C256 C264 -178.9(9) . . . . ?
C261 C255 C256 C264 2.9(11) . . . . ?
C252 C251 C256 C255 0.0 . . . . ?
C252 C251 C256 C264 178.9(9) . . . . ?
C254 C255 C261 C262 -176.8(10) . . . . ?
C256 C255 C261 C262 1.3(16) . . . . ?
C255 C261 C262 C263 -2(2) . . . . ?
C261 C262 C263 C264 -1(2) . . . . ?
C262 C263 C264 C256 6(2) . . . . ?
C255 C256 C264 C263 -6.5(16) . . . . ?
C251 C256 C264 C263 174.6(10) . . . . ?
F12Y Si11 F13X F13X 140(6) 11_556 . . 11_556 ?
F12Y Si11 F13X F13X 173.0(16) 8_645 . . 11_556 ?
F12Y Si11 F13X F13X 117.4(13) . . . 11_556 ?
F13Y Si11 F13X F13X 17.3(15) 11_556 . . 11_556 ?
F13Y Si11 F13X F13X 140(3) . . . 11_556 ?
F13Y Si11 F13X F13X -92.8(15) 8_645 . . 11_556 ?
F13X Si11 F13X F13X -71.0(7) 8_645 . . 11_556 ?
F12X Si11 F13X F13X -164.5(13) 8_645 . . 11_556 ?
F12X Si11 F13X F13X -41(3) 11_556 . . 11_556 ?
F12X Si11 F13X F13X 88.9(13) . . . 11_556 ?
F12Y Si11 F13X F13X -149(6) 11_556 . . 8_645 ?
F12Y Si11 F13X F13X -116.0(11) 8_645 . . 8_645 ?
F12Y Si11 F13X F13X -171.6(15) . . . 8_645 ?
F13Y Si11 F13X F13X 88.3(13) 11_556 . . 8_645 ?
F13Y Si11 F13X F13X -149(3) . . . 8_645 ?
F13Y Si11 F13X F13X -21.8(12) 8_645 . . 8_645 ?
F13X Si11 F13X F13X 71.0(7) 11_556 . . 8_645 ?
F12X Si11 F13X F13X -93.5(9) 8_645 . . 8_645 ?
F12X Si11 F13X F13X 30(2) 11_556 . . 8_645 ?
F12X Si11 F13X F13X 159.9(11) . . . 8_645 ?
F12Y Si11 F12Y F12Y -65.2(3) 11_556 . . 8_645 ?
F13Y Si11 F12Y F12Y -153.2(16) 11_556 . . 8_645 ?
F13Y Si11 F12Y F12Y 96.0(17) . . . 8_645 ?
F13Y Si11 F12Y F12Y -27(2) 8_645 . . 8_645 ?
F13X Si11 F12Y F12Y -171.7(19) 11_556 . . 8_645 ?
F13X Si11 F12Y F12Y 109(2) . . . 8_645 ?
F13X Si11 F12Y F12Y -27(9) 8_645 . . 8_645 ?
F12X Si11 F12Y F12Y 25.5(17) 8_645 . . 8_645 ?
F12X Si11 F12Y F12Y -82.6(17) 11_556 . . 8_645 ?
F12X Si11 F12Y F12Y 154(3) . . . 8_645 ?
F12Y Si11 F12Y F12Y 65.2(3) 8_645 . . 11_556 ?
F13Y Si11 F12Y F12Y -88.1(14) 11_556 . . 11_556 ?
F13Y Si11 F12Y F12Y 161.2(16) . . . 11_556 ?
F13Y Si11 F12Y F12Y 39(2) 8_645 . . 11_556 ?
F13X Si11 F12Y F12Y -106.6(18) 11_556 . . 11_556 ?
F13X Si11 F12Y F12Y 174(2) . . . 11_556 ?
F13X Si11 F12Y F12Y 38(9) 8_645 . . 11_556 ?
F12X Si11 F12Y F12Y 90.6(16) 8_645 . . 11_556 ?
F12X Si11 F12Y F12Y -17.5(16) 11_556 . . 11_556 ?
F12X Si11 F12Y F12Y -141(3) . . . 11_556 ?
